data_7122328
loop_
_publ_author_name
'Li, Lian-Hua'
'Niu, Zhi-Jie'
'Li, Ying-Xiu'
'Liang, Yong-Min'

_publ_section_title
;
 Transition-metal-free multinitrogenation of amides by C-C bond cleavage:
 a new approach to tetrazoles.
;
_journal_issue 79
_journal_name_full 'Chemical communications (Cambridge, England)'
_journal_page_first 11148
_journal_page_last 11151
_journal_paper_doi 10.1039/c8cc06324a
_journal_volume 54
_journal_year 2018
_chemical_formula_moiety 'C11 H19 N5'
_chemical_formula_sum 'C11 H19 N5'
_chemical_formula_weight 221.31
_space_group_crystal_system triclinic
_space_group_IT_number 2
_space_group_name_Hall '-P 1'
_space_group_name_H-M_alt 'P -1'
_symmetry_space_group_name_Hall '-P 1'
_symmetry_space_group_name_H-M 'P -1'
_atom_sites_solution_hydrogens geom
_atom_sites_solution_primary direct
_atom_sites_solution_secondary difmap
_audit_creation_date 2018-05-07
_audit_creation_method
;
Olex2 1.2
(compiled 2017.03.28 svn.r3405 for OlexSys, GUI svn.r5337)
;
_audit_update_record
;
2018-06-28 deposited with the CCDC.
2018-09-10 downloaded from the CCDC.
;
_cell_angle_alpha 94.814(14)
_cell_angle_beta 103.101(15)
_cell_angle_gamma 96.922(14)
_cell_formula_units_Z 2
_cell_length_a 6.8335(13)
_cell_length_b 9.1979(15)
_cell_length_c 10.0075(17)
_cell_measurement_reflns_used 802
_cell_measurement_temperature 292.55(10)
_cell_measurement_theta_max 24.1110
_cell_measurement_theta_min 4.0740
_cell_volume 604.13(19)
_computing_cell_refinement
;
CrysAlisPro, Agilent Technologies,
Version 1.171.36.28 (release 01-02-2013 CrysAlis171 .NET)
(compiled Feb  1 2013,16:14:44)
;
_computing_data_collection
;
CrysAlisPro, Agilent Technologies,
Version 1.171.36.28 (release 01-02-2013 CrysAlis171 .NET)
(compiled Feb  1 2013,16:14:44)
;
_computing_data_reduction
;
CrysAlisPro, Agilent Technologies,
Version 1.171.36.28 (release 01-02-2013 CrysAlis171 .NET)
(compiled Feb  1 2013,16:14:44)
;
_computing_molecular_graphics 'Olex2 (Dolomanov et al., 2009)'
_computing_publication_material 'Olex2 (Dolomanov et al., 2009)'
_computing_structure_refinement 'ShelXL (Sheldrick, 2015)'
_computing_structure_solution 'ShelXS (Sheldrick, 2008)'
_diffrn_ambient_temperature 292.55(10)
_diffrn_detector_area_resol_mean 16.0733
_diffrn_measured_fraction_theta_full 0.997
_diffrn_measured_fraction_theta_max 0.997
_diffrn_measurement_details
;
#__ type_ start__ end____ width___ exp.time_
  1 omega  -87.00  -60.00   1.5000    3.0000
omega____ theta____ kappa____ phi______ frames
    -      -19.5836  178.0000  120.0000 18

#__ type_ start__ end____ width___ exp.time_
  2 omega -101.00  -59.00   1.5000    3.0000
omega____ theta____ kappa____ phi______ frames
    -      -19.5836  178.0000  -30.0000 28

#__ type_ start__ end____ width___ exp.time_
  3 omega  -18.00   25.50   1.5000    3.0000
omega____ theta____ kappa____ phi______ frames
    -      -19.5836  -99.0000 -120.0000 29

#__ type_ start__ end____ width___ exp.time_
  4 omega  -48.00   42.00   1.5000    3.0000
omega____ theta____ kappa____ phi______ frames
    -       22.9430  -57.0000  -30.0000 60

#__ type_ start__ end____ width___ exp.time_
  5 omega   -2.00   52.00   1.5000    3.0000
omega____ theta____ kappa____ phi______ frames
    -       22.9430  -77.0000  120.0000 36

#__ type_ start__ end____ width___ exp.time_
  6 omega  -43.00   98.00   1.5000    3.0000
omega____ theta____ kappa____ phi______ frames
    -       22.9430    0.0000  -30.0000 94
;
_diffrn_measurement_device_type 'SuperNova, Dual, Cu at zero, Eos'
_diffrn_measurement_method '\w scans'
_diffrn_orient_matrix_UB_11 0.0651268000
_diffrn_orient_matrix_UB_12 -0.0269174000
_diffrn_orient_matrix_UB_13 0.0552556000
_diffrn_orient_matrix_UB_21 -0.0855843000
_diffrn_orient_matrix_UB_22 -0.0386824000
_diffrn_orient_matrix_UB_23 0.0170626000
_diffrn_orient_matrix_UB_31 0.0055574000
_diffrn_orient_matrix_UB_32 -0.0624060000
_diffrn_orient_matrix_UB_33 -0.0449705000
_diffrn_radiation_monochromator mirror
_diffrn_radiation_type MoK\a
_diffrn_radiation_wavelength 0.71073
_diffrn_reflns_av_R_equivalents 0.0302
_diffrn_reflns_av_unetI/netI 0.0581
_diffrn_reflns_limit_h_max 8
_diffrn_reflns_limit_h_min -8
_diffrn_reflns_limit_k_max 10
_diffrn_reflns_limit_k_min -11
_diffrn_reflns_limit_l_max 12
_diffrn_reflns_limit_l_min -12
_diffrn_reflns_number 3965
_diffrn_reflns_theta_full 26.02
_diffrn_reflns_theta_max 26.02
_diffrn_reflns_theta_min 3.55
_diffrn_source 'SuperNova (Mo) X-ray Source'
_exptl_absorpt_coefficient_mu 0.078
_exptl_absorpt_correction_T_max 1.00000
_exptl_absorpt_correction_T_min 0.41540
_exptl_absorpt_correction_type multi-scan
_exptl_absorpt_process_details
;
CrysAlisPro, Agilent Technologies,
Version 1.171.36.28 (release 01-02-2013 CrysAlis171 .NET)
(compiled Feb  1 2013,16:14:44)
Empirical absorption correction using spherical harmonics,
 implemented in SCALE3 ABSPACK scaling algorithm.
;
_exptl_crystal_colour 'clear light colourless'
_exptl_crystal_colour_lustre clear
_exptl_crystal_colour_modifier light
_exptl_crystal_colour_primary colourless
_exptl_crystal_density_diffrn 1.217
_exptl_crystal_density_method 'not measured'
_exptl_crystal_description block
_exptl_crystal_F_000 240
_exptl_crystal_size_max 0.17
_exptl_crystal_size_mid 0.15
_exptl_crystal_size_min 0.14
_refine_diff_density_max 0.179
_refine_diff_density_min -0.200
_refine_diff_density_rms 0.046
_refine_ls_extinction_method none
_refine_ls_goodness_of_fit_ref 1.068
_refine_ls_hydrogen_treatment mixed
_refine_ls_matrix_type full
_refine_ls_number_parameters 162
_refine_ls_number_reflns 2371
_refine_ls_number_restraints 0
_refine_ls_restrained_S_all 1.068
_refine_ls_R_factor_all 0.0963
_refine_ls_R_factor_gt 0.0627
_refine_ls_shift/su_max 0.000
_refine_ls_shift/su_mean 0.000
_refine_ls_structure_factor_coef Fsqd
_refine_ls_weighting_details 'calc w=1/[\s^2^(Fo^2^)+(0.0629P)^2^+0.0924P] where P=(Fo^2^+2Fc^2^)/3'
_refine_ls_weighting_scheme calc
_refine_ls_wR_factor_gt 0.1420
_refine_ls_wR_factor_ref 0.1699
_reflns_number_gt 1526
_reflns_number_total 2371
_reflns_threshold_expression >2sigma(I)
_cod_data_source_file c8cc06324a2.cif
_cod_data_source_block lilh_416_3n3
_cod_depositor_comments 'Adding full bibliography for 7122325--7122329.cif.'
_cod_original_cell_volume 604.14(18)
_cod_database_code 7122328
_reflns_odcompleteness_completeness 99.72
_reflns_odcompleteness_iscentric 1
_reflns_odcompleteness_theta 26.32
_olex2_refinement_description
;
1. Fixed Uiso
 At 1.2 times of:
  All C(H) groups, All C(H,H) groups, All C(H,H,H,H) groups
2. Others
 Fixed Sof: H9AA(0.4) H9AB(0.4) H9BC(0.6) H9BD(0.6) C10(0.4) H10A(0.4)
 H10B(0.4) C10'(0.6) H10C(0.6) H10D(0.6)
3.a Ternary CH refined with riding coordinates:
 C1(H1)
3.b Secondary CH2 refined with riding coordinates:
 C2(H2A,H2B), C3(H3A,H3B), C4(H4A,H4B), C5(H5A,H5B), C6(H6A,H6B), C8(H8A,H8B),
 C9(H9AA,H9AB), C9(H9BC,H9BD), C10(H10A,H10B), C10'(H10C,H10D)
;
_olex2_date_sample_data_collection 2018-05-07
_olex2_submission_special_instructions 'No special instructions were received'

loop_
_space_group_symop_id
_space_group_symop_operation_xyz
1 'x, y, z'
2 '-x, -y, -z'

loop_
_atom_site_label
_atom_site_type_symbol
_atom_site_fract_x
_atom_site_fract_y
_atom_site_fract_z
_atom_site_U_iso_or_equiv
_atom_site_adp_type
_atom_site_occupancy
_atom_site_calc_flag
_atom_site_disorder_assembly
_atom_site_disorder_group
_atom_site_refinement_flags_posn
N1 N 0.4366(3) 0.6960(2) 0.44246(18) 0.0436(5) Uani 1 d . . .
N2 N 0.5793(3) 0.6716(3) 0.3703(2) 0.0603(6) Uani 1 d . . .
N3 N 0.7436(3) 0.6609(2) 0.4602(2) 0.0613(6) Uani 1 d . . .
N4 N 0.7177(3) 0.6774(2) 0.5904(2) 0.0529(6) Uani 1 d . . .
N5 N 0.4448(3) 0.7305(2) 0.68537(18) 0.0516(6) Uani 1 d B . .
C1 C 0.2395(3) 0.7342(2) 0.3708(2) 0.0428(6) Uani 1 d . . .
H1 H 0.1382 0.6997 0.4208 0.051 Uiso 1 calc . . R
C2 C 0.2513(4) 0.9009(3) 0.3745(3) 0.0560(7) Uani 1 d . . .
H2A H 0.3566 0.9385 0.3305 0.067 Uiso 1 calc . . R
H2B H 0.2868 0.9456 0.4697 0.067 Uiso 1 calc . . R
C3 C 0.0487(4) 0.9422(3) 0.3002(3) 0.0659(8) Uani 1 d . . .
H3A H -0.0531 0.9145 0.3506 0.079 Uiso 1 calc . . R
H3B H 0.0618 1.0481 0.2982 0.079 Uiso 1 calc . . R
C4 C -0.0199(5) 0.8656(3) 0.1534(3) 0.0704(8) Uani 1 d . . .
H4A H -0.1524 0.8897 0.1103 0.084 Uiso 1 calc . . R
H4B H 0.0748 0.9007 0.1002 0.084 Uiso 1 calc . . R
C5 C -0.0313(4) 0.7007(3) 0.1525(2) 0.0589(7) Uani 1 d . . .
H5A H -0.0703 0.6543 0.0578 0.071 Uiso 1 calc . . R
H5B H -0.1345 0.6648 0.1989 0.071 Uiso 1 calc . . R
C6 C 0.1725(4) 0.6584(3) 0.2246(2) 0.0537(7) Uani 1 d . . .
H6A H 0.1599 0.5523 0.2259 0.064 Uiso 1 calc . . R
H6B H 0.2738 0.6870 0.1740 0.064 Uiso 1 calc . . R
C7 C 0.5261(3) 0.7005(2) 0.5775(2) 0.0405(5) Uani 1 d . . .
C8 C 0.2307(4) 0.7046(3) 0.6862(2) 0.0538(7) Uani 1 d B . .
H8A H 0.1681 0.6074 0.6406 0.065 Uiso 1 calc . . R
H8B H 0.1581 0.7780 0.6406 0.065 Uiso 1 calc . . R
C9 C 0.2318(5) 0.7168(4) 0.8372(3) 0.0783(9) Uani 1 d . . .
H9AA H 0.2152 0.8159 0.8695 0.094 Uiso 0.40 calc A 1 R
H9AB H 0.1223 0.6482 0.8532 0.094 Uiso 0.40 calc A 1 R
H9BC H 0.1301 0.7757 0.8553 0.094 Uiso 0.60 calc A 2 R
H9BD H 0.2019 0.6197 0.8652 0.094 Uiso 0.60 calc A 2 R
C11 C 0.5730(5) 0.7320(6) 0.8254(3) 0.0815(11) Uani 1 d . . .
H11A H 0.694(6) 0.817(4) 0.838(3) 0.123(14) Uiso 1 d . . .
H11B H 0.629(7) 0.654(5) 0.836(4) 0.16(2) Uiso 1 d . . .
C10 C 0.4267(14) 0.6816(12) 0.9088(9) 0.071(2) Uani 0.40 d B 1 .
H10A H 0.4199 0.5763 0.9141 0.085 Uiso 0.40 calc B 1 R
H10B H 0.4679 0.7326 1.0017 0.085 Uiso 0.40 calc B 1 R
C10' C 0.4324(9) 0.7863(8) 0.9128(6) 0.0777(17) Uani 0.60 d B 2 .
H10C H 0.4661 0.7557 1.0048 0.093 Uiso 0.60 calc B 2 R
H10D H 0.4417 0.8928 0.9205 0.093 Uiso 0.60 calc B 2 R

loop_
_atom_site_aniso_label
_atom_site_aniso_U_11
_atom_site_aniso_U_22
_atom_site_aniso_U_33
_atom_site_aniso_U_23
_atom_site_aniso_U_13
_atom_site_aniso_U_12
N1 0.0326(10) 0.0572(11) 0.0425(11) 0.0033(8) 0.0114(8) 0.0092(8)
N2 0.0429(13) 0.0851(15) 0.0591(13) 0.0058(11) 0.0228(10) 0.0150(11)
N3 0.0410(13) 0.0783(15) 0.0704(15) 0.0112(12) 0.0204(11) 0.0160(11)
N4 0.0330(11) 0.0658(13) 0.0627(13) 0.0135(10) 0.0116(9) 0.0130(10)
N5 0.0331(11) 0.0811(14) 0.0387(11) 0.0041(9) 0.0039(8) 0.0119(10)
C1 0.0324(12) 0.0550(13) 0.0389(12) 0.0032(10) 0.0048(9) 0.0071(10)
C2 0.0450(15) 0.0541(14) 0.0615(16) 0.0005(12) 0.0009(12) 0.0052(12)
C3 0.0578(17) 0.0535(15) 0.0783(19) 0.0035(13) -0.0029(14) 0.0155(13)
C4 0.0628(19) 0.0803(19) 0.0628(17) 0.0218(14) -0.0034(14) 0.0159(15)
C5 0.0568(17) 0.0715(17) 0.0407(13) 0.0005(12) -0.0012(11) 0.0073(13)
C6 0.0518(16) 0.0635(15) 0.0425(13) -0.0008(11) 0.0078(11) 0.0069(12)
C7 0.0303(12) 0.0435(12) 0.0461(12) 0.0054(9) 0.0051(9) 0.0068(9)
C8 0.0371(13) 0.0753(17) 0.0499(14) 0.0013(12) 0.0130(11) 0.0115(12)
C9 0.0620(19) 0.123(3) 0.0521(16) 0.0063(16) 0.0189(14) 0.0163(18)
C11 0.0465(18) 0.151(4) 0.0420(15) 0.0107(18) 0.0010(13) 0.014(2)
C10 0.059(5) 0.104(6) 0.051(4) 0.018(5) 0.011(3) 0.012(6)
C10' 0.065(4) 0.112(5) 0.045(3) -0.008(4) 0.007(2) -0.004(4)

loop_
_atom_type_symbol
_atom_type_description
_atom_type_scat_dispersion_real
_atom_type_scat_dispersion_imag
_atom_type_scat_source
C C 0.0033 0.0016 'International Tables Vol C Tables 4.2.6.8 and 6.1.1.4'
H H 0.0000 0.0000 'International Tables Vol C Tables 4.2.6.8 and 6.1.1.4'
N N 0.0061 0.0033 'International Tables Vol C Tables 4.2.6.8 and 6.1.1.4'

loop_
_geom_angle_atom_site_label_1
_geom_angle_atom_site_label_2
_geom_angle_atom_site_label_3
_geom_angle
N2 N1 C1 120.00(17)
C7 N1 N2 107.30(18)
C7 N1 C1 131.86(17)
N3 N2 N1 106.62(19)
N2 N3 N4 111.53(19)
C7 N4 N3 105.58(19)
C7 N5 C8 126.67(19)
C7 N5 C11 118.0(2)
C8 N5 C11 110.6(2)
N1 C1 H1 108.0
N1 C1 C2 109.91(18)
N1 C1 C6 111.22(17)
C2 C1 H1 108.0
C6 C1 H1 108.0
C6 C1 C2 111.61(19)
C1 C2 H2A 109.5
C1 C2 H2B 109.5
C1 C2 C3 110.56(19)
H2A C2 H2B 108.1
C3 C2 H2A 109.5
C3 C2 H2B 109.5
C2 C3 H3A 109.4
C2 C3 H3B 109.4
H3A C3 H3B 108.0
C4 C3 C2 111.3(2)
C4 C3 H3A 109.4
C4 C3 H3B 109.4
C3 C4 H4A 109.5
C3 C4 H4B 109.5
H4A C4 H4B 108.1
C5 C4 C3 110.7(2)
C5 C4 H4A 109.5
C5 C4 H4B 109.5
C4 C5 H5A 109.4
C4 C5 H5B 109.4
C4 C5 C6 111.2(2)
H5A C5 H5B 108.0
C6 C5 H5A 109.4
C6 C5 H5B 109.4
C1 C6 C5 110.11(18)
C1 C6 H6A 109.6
C1 C6 H6B 109.6
C5 C6 H6A 109.6
C5 C6 H6B 109.6
H6A C6 H6B 108.2
N4 C7 N1 109.0(2)
N4 C7 N5 123.6(2)
N5 C7 N1 127.32(19)
N5 C8 H8A 111.0
N5 C8 H8B 111.0
N5 C8 C9 103.9(2)
H8A C8 H8B 109.0
C9 C8 H8A 111.0
C9 C8 H8B 111.0
C8 C9 H9AA 110.5
C8 C9 H9AB 110.5
C8 C9 H9BC 110.3
C8 C9 H9BD 110.3
H9AA C9 H9AB 108.6
H9AA C9 H9BC 37.9
H9AA C9 H9BD 135.0
H9AB C9 H9BC 73.8
H9AB C9 H9BD 37.5
H9BC C9 H9BD 108.5
C10 C9 C8 106.4(4)
C10 C9 H9AA 110.5
C10 C9 H9AB 110.5
C10 C9 H9BC 138.6
C10 C9 H9BD 75.1
C10' C9 C8 107.3(3)
C10' C9 H9AA 74.6
C10' C9 H9AB 137.5
C10' C9 H9BC 110.3
C10' C9 H9BD 110.3
C10' C9 C10 38.5(4)
N5 C11 H11A 107(2)
N5 C11 H11B 113(3)
N5 C11 C10 104.3(4)
N5 C11 C10' 100.5(3)
H11A C11 H11B 105(4)
C10 C11 H11A 135(2)
C10 C11 H11B 91(3)
C10 C11 C10' 36.7(4)
C10' C11 H11A 106(2)
C10' C11 H11B 124(3)
C9 C10 C11 105.7(5)
C9 C10 H10A 110.6
C9 C10 H10B 110.6
C11 C10 H10A 110.6
C11 C10 H10B 110.6
H10A C10 H10B 108.7
C9 C10' C11 103.8(4)
C9 C10' H10C 111.0
C9 C10' H10D 111.0
C11 C10' H10C 111.0
C11 C10' H10D 111.0
H10C C10' H10D 109.0

loop_
_geom_bond_atom_site_label_1
_geom_bond_atom_site_label_2
_geom_bond_distance
N1 N2 1.367(3)
N1 C1 1.473(3)
N1 C7 1.346(3)
N2 N3 1.290(3)
N3 N4 1.353(3)
N4 C7 1.330(3)
N5 C7 1.346(3)
N5 C8 1.456(3)
N5 C11 1.472(3)
C1 H1 0.9800
C1 C2 1.522(3)
C1 C6 1.512(3)
C2 H2A 0.9700
C2 H2B 0.9700
C2 C3 1.524(3)
C3 H3A 0.9700
C3 H3B 0.9700
C3 C4 1.520(3)
C4 H4A 0.9700
C4 H4B 0.9700
C4 C5 1.509(4)
C5 H5A 0.9700
C5 H5B 0.9700
C5 C6 1.528(3)
C6 H6A 0.9700
C6 H6B 0.9700
C8 H8A 0.9700
C8 H8B 0.9700
C8 C9 1.504(3)
C9 H9AA 0.9700
C9 H9AB 0.9700
C9 H9BC 0.9700
C9 H9BD 0.9700
C9 C10 1.450(8)
C9 C10' 1.448(6)
C11 H11A 1.05(4)
C11 H11B 0.86(4)
C11 C10 1.497(10)
C11 C10' 1.537(7)
C10 H10A 0.9700
C10 H10B 0.9700
C10' H10C 0.9700
C10' H10D 0.9700

loop_
_geom_torsion_atom_site_label_1
_geom_torsion_atom_site_label_2
_geom_torsion_atom_site_label_3
_geom_torsion_atom_site_label_4
_geom_torsion
N1 N2 N3 N4 -0.1(3)
N1 C1 C2 C3 179.8(2)
N1 C1 C6 C5 -179.6(2)
N2 N1 C1 C2 -90.6(2)
N2 N1 C1 C6 33.6(3)
N2 N1 C7 N4 -1.0(3)
N2 N1 C7 N5 175.9(2)
N2 N3 N4 C7 -0.5(3)
N3 N4 C7 N1 0.9(3)
N3 N4 C7 N5 -176.1(2)
N5 C8 C9 C10 -25.3(5)
N5 C8 C9 C10' 15.1(4)
N5 C11 C10 C9 -24.5(7)
N5 C11 C10' C9 36.8(6)
C1 N1 N2 N3 171.36(19)
C1 N1 C7 N4 -170.1(2)
C1 N1 C7 N5 6.7(4)
C1 C2 C3 C4 -55.3(3)
C2 C1 C6 C5 -56.4(3)
C2 C3 C4 C5 56.1(3)
C3 C4 C5 C6 -56.9(3)
C4 C5 C6 C1 57.0(3)
C6 C1 C2 C3 55.9(3)
C7 N1 N2 N3 0.7(3)
C7 N1 C1 C2 77.5(3)
C7 N1 C1 C6 -158.4(2)
C7 N5 C8 C9 164.6(2)
C7 N5 C11 C10 -148.6(5)
C7 N5 C11 C10' 174.0(3)
C8 N5 C7 N1 27.9(4)
C8 N5 C7 N4 -155.7(2)
C8 N5 C11 C10 8.7(6)
C8 N5 C11 C10' -28.7(5)
C8 C9 C10 C11 31.2(7)
C8 C9 C10' C11 -32.7(5)
C11 N5 C7 N1 -178.9(3)
C11 N5 C7 N4 -2.5(4)
C11 N5 C8 C9 9.7(3)
C10 C9 C10' C11 62.0(7)
C10 C11 C10' C9 -63.0(7)
C10' C9 C10 C11 -66.2(8)
C10' C11 C10 C9 63.9(6)
